data_4060892
loop_
_publ_author_name
'Casey, Charles P.'
'Strotman, Neil A.'
'Beetner, Sharon E.'
'Johnson, Jeffrey B.'
'Priebe, David C.'
'Vos, Thomas E.'
'Khodavandi, Babak'
'Guzei, Ilia A.'

_publ_section_title
;
 The PPh3-Substituted Hydroxycyclopentadienyl Ruthenium Hydride
 [2,5-Ph2-3,4-Tol2(\h5-C4COH)]Ru(CO)(PPh3)H Is a More Efficient Catalyst
 for Hydrogenation of Aldehydes
;
_journal_coden_ASTM ORGND7
_journal_issue 5
_journal_name_full Organometallics
_journal_page_first 1230
_journal_page_last 1235
_journal_paper_doi 10.1021/om0509387
_journal_volume 25
_journal_year 2006
_chemical_formula_sum 'C60.95 H59.6 Cl O3.7 P Ru'
_chemical_formula_weight 1018.78
_space_group_IT_number 14
_symmetry_cell_setting monoclinic
_symmetry_space_group_name_Hall '-P 2yn'
_symmetry_space_group_name_H-M 'P 1 21/n 1'
_cell_angle_alpha 90.00
_cell_angle_beta 91.7370(10)
_cell_angle_gamma 90.00
_cell_formula_units_Z 4
_cell_length_a 10.6796(5)
_cell_length_b 20.7933(9)
_cell_length_c 22.8821(10)
_cell_measurement_temperature 100(2)
_cell_volume 5079.0(4)
_diffrn_ambient_temperature 100(2)
_exptl_crystal_density_diffrn 1.332
_cod_depositor_comments
;
The following automatic conversions were performed:
'_symmetry_cell_setting' value 'Monoclinic' changed to 'monoclinic'
according to '/home/saulius/struct/CIF-dictionaries/cif_core.dic'
dictionary named 'cif_core.dic' version 2.4.1 from 2010-06-29.

Automatic conversion script
Id: cif_fix_enum 1527 2010-12-29 10:47:43Z saulius 
;
_cod_original_sg_symbol_H-M 'P 21/n'
_cod_original_formula_sum 'C60.95 H59.60 Cl O3.70 P Ru'
_cod_database_code 4060892

loop_
_symmetry_equiv_pos_as_xyz
'x, y, z'
'-x+1/2, y+1/2, -z+1/2'
'-x, -y, -z'
'x-1/2, -y-1/2, z-1/2'

loop_
_atom_site_label
_atom_site_type_symbol
_atom_site_fract_x
_atom_site_fract_y
_atom_site_fract_z
_atom_site_U_iso_or_equiv
_atom_site_adp_type
_atom_site_occupancy
_atom_site_symmetry_multiplicity
_atom_site_calc_flag
_atom_site_refinement_flags
_atom_site_disorder_assembly
_atom_site_disorder_group
Ru Ru 0.81992(3) 0.322830(17) 0.786362(16) 0.02358(13) Uani 1 1 d . A .
Cl Cl 0.97381(14) 0.38141(7) 0.73154(7) 0.0469(3) Uani 1 1 d . . .
P P 0.68344(12) 0.33689(6) 0.70530(5) 0.0283(3) Uani 1 1 d D . .
O1 O 0.5616(3) 0.37920(17) 0.84362(16) 0.0344(8) Uani 1 1 d . A .
H1 H 0.5165 0.3485 0.8317 0.052 Uiso 1 1 calc R . .
O2 O 0.8980(4) 0.1977(3) 0.74277(19) 0.0500(10) Uani 1 1 d . A .
C1 C 0.6786(5) 0.3580(2) 0.8547(2) 0.0302(10) Uani 1 1 d . . .
C2 C 0.7125(5) 0.2919(2) 0.8639(2) 0.0296(10) Uani 1 1 d . A .
C3 C 0.8462(4) 0.2915(2) 0.8786(2) 0.0276(10) Uani 1 1 d . . .
C4 C 0.8916(4) 0.3554(2) 0.8746(2) 0.0276(10) Uani 1 1 d . A .
C5 C 0.7875(4) 0.3978(2) 0.8584(2) 0.0283(10) Uani 1 1 d . A .
C6 C 0.6231(5) 0.2381(3) 0.8710(2) 0.0340(11) Uani 1 1 d . . .
C7 C 0.5150(5) 0.2474(3) 0.9032(2) 0.0428(13) Uani 1 1 d . A .
H7 H 0.4990 0.2883 0.9199 0.051 Uiso 1 1 calc R . .
C8 C 0.4313(6) 0.1975(3) 0.9108(3) 0.0524(16) Uani 1 1 d . . .
H8 H 0.3576 0.2045 0.9321 0.063 Uiso 1 1 calc R A .
C9 C 0.4545(6) 0.1375(3) 0.8874(3) 0.0531(16) Uani 1 1 d . A .
H9 H 0.3977 0.1031 0.8933 0.064 Uiso 1 1 calc R . .
C10 C 0.5599(6) 0.1279(3) 0.8558(3) 0.0491(15) Uani 1 1 d . . .
H10 H 0.5756 0.0868 0.8394 0.059 Uiso 1 1 calc R A .
C11 C 0.6438(5) 0.1778(3) 0.8478(3) 0.0411(13) Uani 1 1 d . A .
H11 H 0.7166 0.1705 0.8259 0.049 Uiso 1 1 calc R . .
C12 C 0.9179(5) 0.2350(2) 0.9014(2) 0.0302(10) Uani 1 1 d . A .
C13 C 0.8772(6) 0.2019(3) 0.9499(2) 0.0386(12) Uani 1 1 d . . .
H13 H 0.8016 0.2144 0.9676 0.046 Uiso 1 1 calc R A .
C14 C 0.9460(7) 0.1508(3) 0.9728(3) 0.0505(16) Uani 1 1 d . A .
H14 H 0.9172 0.1289 1.0062 0.061 Uiso 1 1 calc R . .
C15 C 1.0558(7) 0.1311(3) 0.9479(3) 0.0553(17) Uani 1 1 d . . .
C16 C 1.0961(6) 0.1633(3) 0.8996(3) 0.0477(14) Uani 1 1 d . A .
H16 H 1.1709 0.1499 0.8816 0.057 Uiso 1 1 calc R . .
C17 C 1.0291(5) 0.2149(3) 0.8766(2) 0.0360(11) Uani 1 1 d . . .
H17 H 1.0593 0.2370 0.8436 0.043 Uiso 1 1 calc R A .
C18 C 1.1303(11) 0.0740(4) 0.9717(5) 0.101(3) Uani 1 1 d . A .
H18A H 1.0843 0.0536 1.0031 0.152 Uiso 1 1 calc R . .
H18B H 1.2119 0.0889 0.9871 0.152 Uiso 1 1 calc R . .
H18C H 1.1427 0.0429 0.9403 0.152 Uiso 1 1 calc R . .
C19 C 1.0181(4) 0.3781(2) 0.8959(2) 0.0279(10) Uani 1 1 d . . .
C20 C 1.0257(5) 0.4119(2) 0.9482(2) 0.0320(10) Uani 1 1 d . A .
H20 H 0.9514 0.4208 0.9686 0.038 Uiso 1 1 calc R . .
C21 C 1.1407(5) 0.4328(3) 0.9712(2) 0.0362(11) Uani 1 1 d . . .
H21 H 1.1440 0.4560 1.0070 0.043 Uiso 1 1 calc R A .
C22 C 1.2506(5) 0.4204(3) 0.9425(2) 0.0363(11) Uani 1 1 d . A .
C23 C 1.2417(5) 0.3864(3) 0.8900(2) 0.0398(12) Uani 1 1 d . . .
H23 H 1.3158 0.3775 0.8695 0.048 Uiso 1 1 calc R A .
C24 C 1.1275(5) 0.3654(3) 0.8670(2) 0.0359(11) Uani 1 1 d . A .
H24 H 1.1241 0.3421 0.8313 0.043 Uiso 1 1 calc R . .
C25 C 1.3770(5) 0.4430(3) 0.9668(3) 0.0484(15) Uani 1 1 d . . .
H25A H 1.4110 0.4109 0.9944 0.073 Uiso 1 1 calc R A .
H25B H 1.3668 0.4841 0.9870 0.073 Uiso 1 1 calc R . .
H25C H 1.4347 0.4485 0.9347 0.073 Uiso 1 1 calc R . .
C26 C 0.7926(5) 0.4688(2) 0.8555(2) 0.0324(11) Uani 1 1 d . . .
C27 C 0.8946(6) 0.5008(3) 0.8332(3) 0.0432(13) Uani 1 1 d . A .
H27 H 0.9633 0.4771 0.8189 0.052 Uiso 1 1 calc R . .
C28 C 0.8963(7) 0.5683(3) 0.8316(3) 0.0506(15) Uani 1 1 d . . .
H28 H 0.9669 0.5900 0.8167 0.061 Uiso 1 1 calc R A .
C29 C 0.7975(7) 0.6032(3) 0.8514(3) 0.0507(16) Uani 1 1 d . A .
H29 H 0.7992 0.6488 0.8498 0.061 Uiso 1 1 calc R . .
C30 C 0.6963(7) 0.5721(3) 0.8734(3) 0.0505(15) Uani 1 1 d . . .
H30 H 0.6277 0.5965 0.8869 0.061 Uiso 1 1 calc R A .
C31 C 0.6924(6) 0.5050(3) 0.8764(2) 0.0391(12) Uani 1 1 d . A .
H31 H 0.6224 0.4840 0.8926 0.047 Uiso 1 1 calc R . .
C32 C 0.8713(5) 0.2395(3) 0.7552(2) 0.0354(12) Uani 1 1 d . . .
C33 C 0.5230(5) 0.3120(3) 0.7187(2) 0.0393(12) Uani 1 1 d . A .
C34 C 0.5047(6) 0.2491(3) 0.7359(3) 0.0504(15) Uani 1 1 d . . .
H34 H 0.5745 0.2210 0.7400 0.060 Uiso 1 1 calc R A .
C35 C 0.3839(7) 0.2262(4) 0.7473(3) 0.067(2) Uani 1 1 d . A .
H35 H 0.3712 0.1831 0.7594 0.081 Uiso 1 1 calc R . .
C36 C 0.2842(7) 0.2683(6) 0.7405(4) 0.085(3) Uani 1 1 d . . .
H36 H 0.2022 0.2535 0.7483 0.102 Uiso 1 1 calc R A .
C37 C 0.3005(8) 0.3310(5) 0.7227(5) 0.088(3) Uani 1 1 d . A .
H37 H 0.2303 0.3587 0.7176 0.106 Uiso 1 1 calc R . .
C38 C 0.4200(6) 0.3533(4) 0.7123(4) 0.064(2) Uani 1 1 d . . .
H38 H 0.4322 0.3967 0.7008 0.077 Uiso 1 1 calc R A .
C39 C 0.6706(7) 0.42143(17) 0.6821(3) 0.0470(7) Uiso 0.645(6) 1 d PGD A 1
C40 C 0.6416(7) 0.4670(3) 0.7241(2) 0.0470(7) Uiso 0.645(6) 1 d PG A 1
H40 H 0.6284 0.4540 0.7632 0.056 Uiso 0.645(6) 1 calc PR A 1
C41 C 0.6318(6) 0.5315(2) 0.7088(2) 0.0470(7) Uiso 0.645(6) 1 d PG A 1
H41 H 0.6120 0.5626 0.7375 0.056 Uiso 0.645(6) 1 calc PR A 1
C42 C 0.6511(6) 0.55049(17) 0.6515(3) 0.0470(7) Uiso 0.645(6) 1 d PG A 1
H42 H 0.6444 0.5946 0.6410 0.056 Uiso 0.645(6) 1 calc PR A 1
C43 C 0.6800(6) 0.5050(2) 0.6095(2) 0.0470(7) Uiso 0.645(6) 1 d PG A 1
H43 H 0.6932 0.5179 0.5704 0.056 Uiso 0.645(6) 1 calc PR A 1
C44 C 0.6898(6) 0.4404(2) 0.6249(2) 0.0470(7) Uiso 0.645(6) 1 d PG A 1
H44 H 0.7096 0.4093 0.5962 0.056 Uiso 0.645(6) 1 calc PR A 1
C39A C 0.6617(12) 0.4202(2) 0.6799(5) 0.0470(7) Uiso 0.355(6) 1 d PGD A 2
C40A C 0.7073(11) 0.4701(4) 0.7149(4) 0.0470(7) Uiso 0.355(6) 1 d PG A 2
H40A H 0.7549 0.4608 0.7497 0.056 Uiso 0.355(6) 1 calc PR A 2
C41A C 0.6832(11) 0.5336(3) 0.6991(5) 0.0470(7) Uiso 0.355(6) 1 d PG A 2
H41A H 0.7143 0.5677 0.7231 0.056 Uiso 0.355(6) 1 calc PR A 2
C42A C 0.6135(11) 0.5471(2) 0.6483(5) 0.0470(7) Uiso 0.355(6) 1 d PG A 2
H42A H 0.5970 0.5905 0.6376 0.056 Uiso 0.355(6) 1 calc PR A 2
C43A C 0.5680(10) 0.4972(4) 0.6133(4) 0.0470(7) Uiso 0.355(6) 1 d PG A 2
H43A H 0.5204 0.5065 0.5786 0.056 Uiso 0.355(6) 1 calc PR A 2
C44A C 0.5921(11) 0.4338(3) 0.6291(5) 0.0470(7) Uiso 0.355(6) 1 d PG A 2
H44A H 0.5609 0.3996 0.6051 0.056 Uiso 0.355(6) 1 calc PR A 2
C45 C 0.7166(5) 0.2934(2) 0.6379(2) 0.0302(10) Uani 1 1 d . A .
C46 C 0.6200(5) 0.2739(3) 0.5994(2) 0.0392(12) Uani 1 1 d . . .
H46 H 0.5356 0.2829 0.6085 0.047 Uiso 1 1 calc R A .
C47 C 0.6460(6) 0.2413(3) 0.5480(2) 0.0447(14) Uani 1 1 d . A .
H47 H 0.5793 0.2284 0.5222 0.054 Uiso 1 1 calc R . .
C48 C 0.7665(7) 0.2280(3) 0.5346(2) 0.0458(14) Uani 1 1 d . . .
H48 H 0.7835 0.2052 0.4997 0.055 Uiso 1 1 calc R A .
C49 C 0.8646(6) 0.2474(3) 0.5714(2) 0.0447(13) Uani 1 1 d . A .
H49 H 0.9486 0.2386 0.5616 0.054 Uiso 1 1 calc R . .
C50 C 0.8397(5) 0.2801(3) 0.6231(2) 0.0355(11) Uani 1 1 d . . .
H50 H 0.9070 0.2934 0.6484 0.043 Uiso 1 1 calc R A .
C51 C 0.206(2) 0.4203(9) 0.5694(10) 0.233(10) Uiso 1.07 1 d PD . .
H51A H 0.2658 0.4340 0.5395 0.280 Uiso 0.80 1 calc PR . .
H51B H 0.2528 0.3999 0.6025 0.280 Uiso 0.80 1 calc PR . .
C52 C 0.1095(15) 0.3782(10) 0.5449(10) 0.218(9) Uiso 1.07 1 d PD . .
H52A H 0.0985 0.3407 0.5709 0.262 Uiso 0.80 1 calc PR . .
H52B H 0.1342 0.3623 0.5062 0.262 Uiso 0.80 1 calc PR . .
C53 C -0.0072(14) 0.4139(7) 0.5392(7) 0.150(5) Uiso 1.07 1 d PD . .
H53A H -0.0131 0.4363 0.5010 0.180 Uiso 0.80 1 calc PR . .
H53B H -0.0799 0.3847 0.5422 0.180 Uiso 0.80 1 calc PR . .
C54 C -0.0043(15) 0.4601(8) 0.5869(7) 0.175(6) Uiso 1.07 1 d PD . .
H54A H -0.0547 0.4989 0.5775 0.210 Uiso 0.80 1 calc PR . .
H54B H -0.0322 0.4409 0.6239 0.210 Uiso 0.80 1 calc PR . .
C55 C 0.1293(14) 0.4735(8) 0.5885(8) 0.173(6) Uiso 1.07 1 d PD . .
H55A H 0.1556 0.4851 0.6290 0.208 Uiso 0.80 1 calc PR . .
H55B H 0.1450 0.5113 0.5634 0.208 Uiso 0.80 1 calc PR . .
C56 C 0.2054(10) 0.1411(4) 0.5195(4) 0.096(3) Uiso 1.07 1 d PD . .
H56A H 0.2640 0.1438 0.4869 0.116 Uiso 0.80 1 calc PR . .
H56B H 0.1307 0.1163 0.5061 0.116 Uiso 0.80 1 calc PR . .
C57 C 0.1696(10) 0.2045(4) 0.5380(4) 0.101(3) Uiso 1.07 1 d PD . .
H57A H 0.0787 0.2059 0.5452 0.122 Uiso 0.80 1 calc PR . .
H57B H 0.1883 0.2365 0.5074 0.122 Uiso 0.80 1 calc PR . .
C58 C 0.2404(14) 0.2188(8) 0.5911(6) 0.157(5) Uiso 1.07 1 d PD . .
H58A H 0.1835 0.2271 0.6236 0.188 Uiso 0.80 1 calc PR . .
H58B H 0.2937 0.2571 0.5857 0.188 Uiso 0.80 1 calc PR . .
C59 C 0.317(2) 0.1629(7) 0.6034(10) 0.215(9) Uiso 1.07 1 d PD . .
H59A H 0.4043 0.1711 0.5928 0.258 Uiso 0.80 1 calc PR . .
H59B H 0.3156 0.1524 0.6456 0.258 Uiso 0.80 1 calc PR . .
C60 C 0.2653(16) 0.1102(8) 0.5694(6) 0.173(6) Uiso 1.07 1 d PD . .
H60A H 0.2038 0.0857 0.5920 0.207 Uiso 0.80 1 calc PR . .
H60B H 0.3324 0.0807 0.5571 0.207 Uiso 0.80 1 calc PR . .
C61 C 0.2866(19) 0.0225(12) 0.7692(11) 0.216(8) Uiso 0.766(17) 1 d PD . .
H61A H 0.2667 -0.0043 0.8034 0.260 Uiso 0.574(13) 1 calc PR . .
H61B H 0.3788 0.0248 0.7663 0.260 Uiso 0.574(13) 1 calc PR . .
C62 C 0.233(2) -0.0039(10) 0.7182(11) 0.216(8) Uiso 0.766(17) 1 d PD . .
H62A H 0.2932 -0.0028 0.6862 0.260 Uiso 0.574(13) 1 calc PR . .
H62B H 0.2082 -0.0491 0.7249 0.260 Uiso 0.574(13) 1 calc PR . .
C63 C 0.127(2) 0.0331(12) 0.7032(10) 0.216(8) Uiso 0.766(17) 1 d PD . .
H63A H 0.1286 0.0454 0.6614 0.260 Uiso 0.574(13) 1 calc PR . .
H63B H 0.0500 0.0082 0.7096 0.260 Uiso 0.574(13) 1 calc PR . .
C64 C 0.130(2) 0.0879(11) 0.7384(12) 0.216(8) Uiso 0.766(17) 1 d PD . .
H64A H 0.0537 0.0900 0.7618 0.260 Uiso 0.574(13) 1 calc PR . .
H64B H 0.1336 0.1271 0.7138 0.260 Uiso 0.574(13) 1 calc PR . .
C65 C 0.237(2) 0.0842(11) 0.7752(10) 0.216(8) Uiso 0.766(17) 1 d PD . .
H65A H 0.2138 0.0918 0.8163 0.260 Uiso 0.574(13) 1 calc PR . .
H65B H 0.2986 0.1170 0.7642 0.260 Uiso 0.574(13) 1 calc PR . .

loop_
_atom_site_aniso_label
_atom_site_aniso_U_11
_atom_site_aniso_U_22
_atom_site_aniso_U_33
_atom_site_aniso_U_23
_atom_site_aniso_U_13
_atom_site_aniso_U_12
Ru 0.0224(2) 0.0224(2) 0.0260(2) -0.00164(14) 0.00112(14) -0.00032(14)
Cl 0.0439(8) 0.0504(8) 0.0462(8) 0.0003(6) -0.0027(6) 0.0001(6)
P 0.0298(6) 0.0241(6) 0.0306(6) -0.0027(5) -0.0027(5) 0.0026(5)
O1 0.0248(17) 0.0373(19) 0.041(2) -0.0084(16) -0.0007(15) 0.0011(14)
O2 0.054(3) 0.055(3) 0.041(2) 0.008(2) -0.010(2) -0.005(2)
C1 0.027(2) 0.036(3) 0.028(2) -0.0077(19) 0.0039(19) -0.001(2)
C2 0.029(2) 0.031(2) 0.028(2) -0.0046(19) 0.0042(19) -0.0033(19)
C3 0.028(2) 0.030(2) 0.025(2) -0.0029(18) 0.0043(18) -0.0047(19)
C4 0.027(2) 0.028(2) 0.028(2) -0.0015(18) 0.0029(18) -0.0014(18)
C5 0.028(2) 0.029(2) 0.028(2) -0.0041(18) 0.0016(19) -0.0018(19)
C6 0.032(3) 0.035(3) 0.035(3) -0.005(2) 0.004(2) -0.008(2)
C7 0.040(3) 0.048(3) 0.042(3) -0.016(2) 0.013(2) -0.014(2)
C8 0.044(3) 0.058(4) 0.057(4) -0.015(3) 0.020(3) -0.020(3)
C9 0.047(4) 0.048(4) 0.065(4) -0.009(3) 0.019(3) -0.024(3)
C10 0.051(4) 0.034(3) 0.063(4) -0.008(3) 0.013(3) -0.012(3)
C11 0.037(3) 0.038(3) 0.049(3) -0.003(2) 0.011(2) -0.006(2)
C12 0.036(3) 0.024(2) 0.030(2) -0.0024(18) -0.004(2) -0.0022(19)
C13 0.048(3) 0.037(3) 0.031(3) -0.002(2) -0.002(2) -0.007(2)
C14 0.077(5) 0.037(3) 0.037(3) 0.008(2) -0.009(3) -0.010(3)
C15 0.074(5) 0.037(3) 0.054(4) 0.004(3) -0.010(3) 0.011(3)
C16 0.050(4) 0.037(3) 0.055(4) -0.006(3) -0.009(3) 0.008(3)
C17 0.039(3) 0.032(3) 0.036(3) -0.003(2) -0.002(2) 0.002(2)
C18 0.133(9) 0.066(6) 0.105(7) 0.027(5) -0.006(6) 0.048(6)
C19 0.027(2) 0.025(2) 0.031(2) 0.0011(18) -0.0009(19) -0.0020(18)
C20 0.029(3) 0.032(3) 0.035(3) -0.005(2) 0.003(2) 0.0005(19)
C21 0.035(3) 0.036(3) 0.037(3) -0.008(2) -0.001(2) -0.003(2)
C22 0.029(3) 0.041(3) 0.038(3) 0.000(2) -0.005(2) -0.006(2)
C23 0.026(3) 0.056(3) 0.037(3) -0.004(2) 0.001(2) -0.001(2)
C24 0.032(3) 0.045(3) 0.031(3) -0.006(2) -0.001(2) -0.001(2)
C25 0.031(3) 0.064(4) 0.050(3) -0.007(3) -0.002(2) -0.012(3)
C26 0.040(3) 0.028(2) 0.029(2) -0.0055(19) -0.004(2) 0.004(2)
C27 0.049(3) 0.027(3) 0.054(3) -0.004(2) 0.005(3) -0.001(2)
C28 0.066(4) 0.027(3) 0.059(4) -0.002(3) 0.001(3) -0.007(3)
C29 0.084(5) 0.023(3) 0.045(3) -0.004(2) -0.002(3) 0.004(3)
C30 0.067(4) 0.034(3) 0.052(4) -0.006(3) 0.009(3) 0.018(3)
C31 0.047(3) 0.035(3) 0.036(3) -0.006(2) 0.005(2) 0.007(2)
C32 0.026(3) 0.063(4) 0.017(2) 0.005(2) -0.0018(18) -0.001(3)
C33 0.029(3) 0.050(3) 0.039(3) -0.015(2) -0.002(2) -0.004(2)
C34 0.040(3) 0.068(4) 0.043(3) -0.008(3) 0.000(3) -0.014(3)
C35 0.054(4) 0.097(6) 0.051(4) -0.006(4) 0.004(3) -0.036(4)
C36 0.035(4) 0.152(10) 0.069(5) -0.051(6) 0.017(3) -0.027(5)
C37 0.041(4) 0.101(7) 0.123(8) -0.051(6) 0.002(5) 0.009(4)
C38 0.036(3) 0.070(5) 0.087(5) -0.031(4) -0.004(3) 0.007(3)
C45 0.046(3) 0.020(2) 0.024(2) 0.0006(17) -0.002(2) 0.003(2)
C46 0.043(3) 0.037(3) 0.037(3) -0.004(2) -0.009(2) 0.007(2)
C47 0.062(4) 0.038(3) 0.033(3) -0.003(2) -0.011(3) -0.002(3)
C48 0.080(5) 0.030(3) 0.028(3) -0.001(2) 0.003(3) -0.002(3)
C49 0.053(4) 0.046(3) 0.037(3) -0.003(2) 0.013(3) -0.002(3)
C50 0.040(3) 0.037(3) 0.030(3) -0.001(2) 0.005(2) -0.002(2)

loop_
_geom_bond_atom_site_label_1
_geom_bond_atom_site_label_2
_geom_bond_distance
_geom_bond_site_symmetry_2
_geom_bond_publ_flag
Ru C32 1.959(7) . ?
Ru C3 2.219(5) . ?
Ru C2 2.237(5) . ?
Ru C4 2.242(5) . ?
Ru C5 2.303(5) . ?
Ru C1 2.323(5) . ?
Ru P 2.3423(13) . ?
Ru Cl 2.4256(16) . ?
P C33 1.825(6) . ?
P C45 1.832(5) . ?
P C39A 1.840(3) . ?
P C39 1.840(3) . ?
O1 C1 1.342(6) . ?
O2 C32 0.961(7) . ?
C1 C5 1.427(7) . ?
C1 C2 1.436(7) . ?
C2 C3 1.457(7) . ?
C2 C6 1.482(7) . ?
C3 C4 1.419(7) . ?
C3 C12 1.488(7) . ?
C4 C5 1.457(7) . ?
C4 C19 1.498(6) . ?
C5 C26 1.480(7) . ?
C6 C11 1.382(8) . ?
C6 C7 1.401(8) . ?
C7 C8 1.384(8) . ?
C8 C9 1.382(9) . ?
C9 C10 1.371(9) . ?
C10 C11 1.388(8) . ?
C12 C13 1.388(7) . ?
C12 C17 1.394(7) . ?
C13 C14 1.386(9) . ?
C14 C15 1.381(10) . ?
C15 C16 1.373(10) . ?
C15 C18 1.520(9) . ?
C16 C17 1.386(8) . ?
C19 C24 1.385(7) . ?
C19 C20 1.388(7) . ?
C20 C21 1.392(7) . ?
C21 C22 1.387(8) . ?
C22 C23 1.394(8) . ?
C22 C25 1.519(7) . ?
C23 C24 1.384(7) . ?
C26 C27 1.387(8) . ?
C26 C31 1.404(7) . ?
C27 C28 1.403(8) . ?
C28 C29 1.368(10) . ?
C29 C30 1.368(10) . ?
C30 C31 1.398(8) . ?
C33 C34 1.381(9) . ?
C33 C38 1.399(9) . ?
C34 C35 1.407(9) . ?
C35 C36 1.383(13) . ?
C36 C37 1.379(15) . ?
C37 C38 1.385(11) . ?
C39 C40 1.3900 . ?
C39 C44 1.3900 . ?
C40 C41 1.3900 . ?
C41 C42 1.3900 . ?
C42 C43 1.3900 . ?
C43 C44 1.3900 . ?
C39A C40A 1.3900 . ?
C39A C44A 1.3900 . ?
C40A C41A 1.3900 . ?
C41A C42A 1.3900 . ?
C42A C43A 1.3900 . ?
C43A C44A 1.3900 . ?
C45 C50 1.395(8) . ?
C45 C46 1.395(7) . ?
C46 C47 1.393(8) . ?
C47 C48 1.361(9) . ?
C48 C49 1.385(9) . ?
C49 C50 1.397(7) . ?
C51 C52 1.453(8) . ?
C51 C55 1.454(8) . ?
C52 C53 1.454(8) . ?
C53 C54 1.453(8) . ?
C54 C55 1.453(8) . ?
C56 C57 1.441(7) . ?
C56 C60 1.442(7) . ?
C57 C58 1.442(7) . ?
C58 C59 1.442(7) . ?
C59 C60 1.441(7) . ?
C61 C65 1.398(13) . ?
C61 C62 1.398(13) . ?
C62 C63 1.397(13) . ?
C63 C64 1.396(13) . ?
C64 C65 1.397(13) . ?
